data_4301526
loop_
_publ_author_name
'Debdas Mandal'
'Pabitra Baran Chatterjee'
'Shubhajit Bhattacharya'
'Ki-Young Choi'
'Rodolphe Cl\'erac'
'Muktimoy Chaudhury'

_publ_section_title
;
Tetra-, Tri-, and Mononuclear Manganese(II/III) Complexes of a Phenol-Based
N2O2 Capping Ligand: Use of Carboxylates as Ancillary Ligands in Tuning the
Nuclearity of the Complexes
;
_journal_name_full 'Inorganic Chemistry'
_journal_page_first 1826
_journal_page_last 1835
_journal_paper_doi 10.1021/ic801132r
_journal_volume 48
_journal_year 2009
_chemical_formula_sum 'C86 H90 Mn4 N4 O16'
_chemical_formula_weight 1655.38
_chemical_name_systematic
;
 ?
;
_space_group_IT_number 14
_symmetry_cell_setting monoclinic
_symmetry_space_group_name_Hall '-P 2ybc'
_symmetry_space_group_name_H-M 'P 1 21/c 1'
_atom_sites_solution_hydrogens geom
_atom_sites_solution_primary direct
_atom_sites_solution_secondary difmap
_audit_creation_method SHELXL-97
_cell_angle_alpha 90.00
_cell_angle_beta 101.058(2)
_cell_angle_gamma 90.00
_cell_formula_units_Z 2
_cell_length_a 11.9415(8)
_cell_length_b 20.3663(14)
_cell_length_c 17.0596(12)
_cell_measurement_reflns_used 2413
_cell_measurement_temperature 293(2)
_cell_measurement_theta_max 19.8520
_cell_measurement_theta_min 2.3415
_cell_volume 4071.9(5)
_computing_cell_refinement 'SMART (Bruker, 1999)'
_computing_data_collection 'SMART (Bruker, 1999)'
_computing_data_reduction 'SAINT-plus (Bruker, 1999)'
_computing_molecular_graphics 'Ortep-3 for Windows (Farrugia, 1997)'
_computing_publication_material 'SHELXL97 (Sheldrick, 1997)'
_computing_structure_refinement 'SHELXL97 (Sheldrick, 1997)'
_computing_structure_solution 'SHELXL97 (Sheldrick, 1997)'
_diffrn_ambient_temperature 293(2)
_diffrn_measured_fraction_theta_full 0.996
_diffrn_measured_fraction_theta_max 0.996
_diffrn_measurement_device_type 'Bruker SMART 1000 CCD dffractometer'
_diffrn_radiation_monochromator graphite
_diffrn_radiation_source 'fine-focus sealed tube'
_diffrn_radiation_type MoK\a
_diffrn_radiation_wavelength 0.71073
_diffrn_reflns_av_R_equivalents 0.0915
_diffrn_reflns_av_sigmaI/netI 0.1441
_diffrn_reflns_limit_h_max 15
_diffrn_reflns_limit_h_min -15
_diffrn_reflns_limit_k_max 16
_diffrn_reflns_limit_k_min -27
_diffrn_reflns_limit_l_max 22
_diffrn_reflns_limit_l_min -22
_diffrn_reflns_number 29517
_diffrn_reflns_theta_full 28.30
_diffrn_reflns_theta_max 28.30
_diffrn_reflns_theta_min 1.57
_exptl_absorpt_coefficient_mu 0.674
_exptl_absorpt_correction_T_max 0.9431
_exptl_absorpt_correction_T_min 0.8234
_exptl_absorpt_correction_type multi-scan
_exptl_absorpt_process_details 'SADABS (Sheldrick, 1996)'
_exptl_crystal_colour blue
_exptl_crystal_density_diffrn 1.350
_exptl_crystal_density_method 'not measured'
_exptl_crystal_description plate
_exptl_crystal_F_000 1724
_exptl_crystal_size_max 0.30
_exptl_crystal_size_mid 0.22
_exptl_crystal_size_min 0.09
_refine_diff_density_max 0.760
_refine_diff_density_min -0.521
_refine_diff_density_rms 0.067
_refine_ls_extinction_method none
_refine_ls_goodness_of_fit_ref 0.958
_refine_ls_hydrogen_treatment constr
_refine_ls_matrix_type full
_refine_ls_number_parameters 486
_refine_ls_number_reflns 10075
_refine_ls_number_restraints 0
_refine_ls_restrained_S_all 0.958
_refine_ls_R_factor_all 0.1908
_refine_ls_R_factor_gt 0.0589
_refine_ls_shift/su_max 0.000
_refine_ls_shift/su_mean 0.000
_refine_ls_structure_factor_coef Fsqd
_refine_ls_weighting_details 'calc w=1/[\s^2^(Fo^2^)+(0.0787P)^2^+0.0000P] where P=(Fo^2^+2Fc^2^)/3'
_refine_ls_weighting_scheme calc
_refine_ls_wR_factor_gt 0.1377
_refine_ls_wR_factor_ref 0.1931
_reflns_number_gt 3843
_reflns_number_total 10075
_reflns_threshold_expression >2sigma(I)
_cod_data_source_file ic801132r_si_002_1.cif
_cod_data_source_block MC1
_cod_original_sg_symbol_H-M 'P 21/c'
_cod_database_code 4301526

loop_
_symmetry_equiv_pos_as_xyz
'x, y, z'
'-x, y+1/2, -z+1/2'
'-x, -y, -z'
'x, -y-1/2, z-1/2'

loop_
_atom_site_label
_atom_site_type_symbol
_atom_site_fract_x
_atom_site_fract_y
_atom_site_fract_z
_atom_site_U_iso_or_equiv
_atom_site_adp_type
_atom_site_occupancy
_atom_site_symmetry_multiplicity
_atom_site_calc_flag
_atom_site_refinement_flags
_atom_site_disorder_assembly
_atom_site_disorder_group
Mn1 Mn 0.15706(6) 0.22394(3) 0.13003(4) 0.0444(2) Uani 1 1 d . . .
Mn2 Mn 0.04532(6) 0.10030(4) 0.00172(4) 0.0512(2) Uani 1 1 d . . .
O1 O 0.1874(3) 0.31344(15) 0.13137(17) 0.0536(8) Uani 1 1 d . . .
O2 O 0.1254(2) 0.13137(15) 0.12714(16) 0.0495(8) Uani 1 1 d . . .
O3 O 0.2649(3) 0.21065(17) 0.05726(19) 0.0613(9) Uani 1 1 d . . .
O4 O 0.2125(3) 0.1216(2) -0.0172(2) 0.0784(12) Uani 1 1 d . . .
O5 O 0.0056(3) 0.24041(19) 0.0404(2) 0.0701(10) Uani 1 1 d . . .
O6 O -0.0386(3) 0.17732(19) -0.0674(2) 0.0750(11) Uani 1 1 d . . .
O7 O 0.0440(3) 0.02195(19) -0.0752(2) 0.0772(11) Uani 1 1 d . . .
O8 O -0.1026(3) 0.07976(19) 0.04820(19) 0.0636(9) Uani 1 1 d . . .
N1 N 0.3016(3) 0.2206(2) 0.2436(2) 0.0564(11) Uani 1 1 d . . .
N2 N 0.0555(3) 0.23831(19) 0.2207(2) 0.0497(10) Uani 1 1 d . . .
C1 C 0.2932(5) 0.3340(2) 0.1267(3) 0.0587(14) Uani 1 1 d . . .
C2 C 0.3098(5) 0.3715(3) 0.0596(3) 0.0753(17) Uani 1 1 d . . .
C3 C 0.2097(6) 0.3860(3) -0.0047(3) 0.095(2) Uani 1 1 d . . .
H3A H 0.1427 0.3661 0.0084 0.143 Uiso 1 1 calc R . .
H3B H 0.2228 0.3685 -0.0544 0.143 Uiso 1 1 calc R . .
H3C H 0.1989 0.4326 -0.0095 0.143 Uiso 1 1 calc R . .
C4 C 0.4200(7) 0.3931(3) 0.0592(4) 0.104(2) Uani 1 1 d . . .
H4 H 0.4326 0.4183 0.0163 0.125 Uiso 1 1 calc R . .
C5 C 0.5112(6) 0.3790(4) 0.1188(5) 0.110(3) Uani 1 1 d . . .
C6 C 0.6315(7) 0.4019(5) 0.1128(5) 0.194(5) Uani 1 1 d . . .
H6A H 0.6848 0.3875 0.1591 0.291 Uiso 1 1 calc R . .
H6B H 0.6329 0.4490 0.1098 0.291 Uiso 1 1 calc R . .
H6C H 0.6523 0.3836 0.0657 0.291 Uiso 1 1 calc R . .
C7 C 0.4933(5) 0.3416(4) 0.1829(4) 0.097(2) Uani 1 1 d . . .
H7 H 0.5546 0.3313 0.2234 0.116 Uiso 1 1 calc R . .
C8 C 0.3851(5) 0.3193(3) 0.1877(3) 0.0680(15) Uani 1 1 d . . .
C9 C 0.3595(5) 0.2851(3) 0.2602(3) 0.0701(16) Uani 1 1 d . . .
H9A H 0.4305 0.2785 0.2979 0.084 Uiso 1 1 calc R . .
H9B H 0.3117 0.3135 0.2855 0.084 Uiso 1 1 calc R . .
C10 C 0.3864(5) 0.1694(3) 0.2374(3) 0.0840(18) Uani 1 1 d . . .
H10A H 0.4257 0.1803 0.1950 0.126 Uiso 1 1 calc R . .
H10B H 0.3485 0.1279 0.2262 0.126 Uiso 1 1 calc R . .
H10C H 0.4404 0.1666 0.2868 0.126 Uiso 1 1 calc R . .
C11 C 0.2404(4) 0.2047(3) 0.3087(3) 0.0646(14) Uani 1 1 d . . .
H11A H 0.2892 0.2143 0.3597 0.077 Uiso 1 1 calc R . .
H11B H 0.2230 0.1581 0.3073 0.077 Uiso 1 1 calc R . .
C12 C 0.1311(5) 0.2434(3) 0.3013(3) 0.0644(15) Uani 1 1 d . . .
H12A H 0.0895 0.2279 0.3412 0.077 Uiso 1 1 calc R . .
H12B H 0.1498 0.2892 0.3125 0.077 Uiso 1 1 calc R . .
C13 C -0.0137(5) 0.2992(3) 0.2059(3) 0.0715(16) Uani 1 1 d . . .
H13A H 0.0360 0.3365 0.2086 0.107 Uiso 1 1 calc R . .
H13B H -0.0604 0.3033 0.2456 0.107 Uiso 1 1 calc R . .
H13C H -0.0616 0.2971 0.1538 0.107 Uiso 1 1 calc R . .
C14 C -0.0261(4) 0.1827(2) 0.2168(3) 0.0526(12) Uani 1 1 d . . .
H14A H -0.0721 0.1808 0.1634 0.063 Uiso 1 1 calc R . .
H14B H -0.0771 0.1913 0.2536 0.063 Uiso 1 1 calc R . .
C15 C 0.0295(4) 0.1172(2) 0.2364(3) 0.0469(11) Uani 1 1 d . . .
C16 C 0.0078(5) 0.0797(3) 0.2989(3) 0.0625(14) Uani 1 1 d . . .
H16 H -0.0403 0.0962 0.3311 0.075 Uiso 1 1 calc R . .
C17 C 0.0549(5) 0.0189(3) 0.3152(3) 0.0720(16) Uani 1 1 d . . .
C18 C 0.0272(6) -0.0229(3) 0.3822(3) 0.104(2) Uani 1 1 d . . .
H18A H 0.0690 -0.0633 0.3849 0.157 Uiso 1 1 calc R . .
H18B H -0.0531 -0.0321 0.3723 0.157 Uiso 1 1 calc R . .
H18C H 0.0482 0.0003 0.4318 0.157 Uiso 1 1 calc R . .
C19 C 0.1277(5) -0.0034(3) 0.2676(3) 0.0735(16) Uani 1 1 d . . .
H19 H 0.1604 -0.0447 0.2781 0.088 Uiso 1 1 calc R . .
C20 C 0.1552(4) 0.0327(3) 0.2040(3) 0.0589(13) Uani 1 1 d . . .
C21 C 0.2326(5) 0.0048(3) 0.1508(3) 0.0792(17) Uani 1 1 d . . .
H21A H 0.2594 -0.0377 0.1700 0.119 Uiso 1 1 calc R . .
H21B H 0.2965 0.0336 0.1517 0.119 Uiso 1 1 calc R . .
H21C H 0.1906 0.0010 0.0970 0.119 Uiso 1 1 calc R . .
C22 C 0.1046(4) 0.0940(2) 0.1894(3) 0.0467(11) Uani 1 1 d . . .
C23 C 0.2822(4) 0.1653(3) 0.0109(3) 0.0545(13) Uani 1 1 d . . .
C24 C 0.3980(4) 0.1624(3) -0.0111(3) 0.0533(13) Uani 1 1 d . . .
C25 C 0.4722(4) 0.2143(3) 0.0072(3) 0.0675(15) Uani 1 1 d . . .
H25 H 0.4510 0.2507 0.0339 0.081 Uiso 1 1 calc R . .
C26 C 0.5786(5) 0.2126(3) -0.0141(4) 0.0808(18) Uani 1 1 d . . .
H26 H 0.6280 0.2481 -0.0027 0.097 Uiso 1 1 calc R . .
C27 C 0.6104(5) 0.1585(4) -0.0521(4) 0.0836(19) Uani 1 1 d . . .
H27 H 0.6824 0.1567 -0.0653 0.100 Uiso 1 1 calc R . .
C28 C 0.5366(5) 0.1072(3) -0.0705(3) 0.0829(18) Uani 1 1 d . . .
H28 H 0.5580 0.0707 -0.0969 0.099 Uiso 1 1 calc R . .
C29 C 0.4307(4) 0.1092(3) -0.0501(3) 0.0677(15) Uani 1 1 d . . .
H29 H 0.3809 0.0740 -0.0629 0.081 Uiso 1 1 calc R . .
C30 C -0.0491(4) 0.2291(3) -0.0291(3) 0.0558(13) Uani 1 1 d . . .
C31 C -0.1339(4) 0.2791(3) -0.0664(3) 0.0541(13) Uani 1 1 d . . .
C32 C -0.2088(4) 0.2645(3) -0.1360(3) 0.0716(16) Uani 1 1 d . . .
H32 H -0.2071 0.2236 -0.1601 0.086 Uiso 1 1 calc R . .
C33 C -0.2876(6) 0.3120(5) -0.1699(4) 0.102(2) Uani 1 1 d . . .
H33 H -0.3373 0.3037 -0.2178 0.122 Uiso 1 1 calc R . .
C34 C -0.2912(6) 0.3710(5) -0.1321(5) 0.110(3) Uani 1 1 d . . .
H34 H -0.3466 0.4015 -0.1534 0.132 Uiso 1 1 calc R . .
C35 C -0.2168(6) 0.3861(4) -0.0650(5) 0.103(2) Uani 1 1 d . . .
H35 H -0.2184 0.4271 -0.0414 0.124 Uiso 1 1 calc R . .
C36 C -0.1380(5) 0.3395(3) -0.0320(3) 0.0723(16) Uani 1 1 d . . .
H36 H -0.0865 0.3493 0.0147 0.087 Uiso 1 1 calc R . .
C37 C -0.1100(4) 0.0259(3) 0.0813(3) 0.0563(13) Uani 1 1 d . . .
C38 C -0.1974(4) 0.0179(2) 0.1317(3) 0.0537(13) Uani 1 1 d . . .
C39 C -0.2880(5) 0.0600(3) 0.1246(3) 0.0773(17) Uani 1 1 d . . .
H39 H -0.2939 0.0953 0.0895 0.093 Uiso 1 1 calc R . .
C40 C -0.3751(5) 0.0494(4) 0.1723(4) 0.113(3) Uani 1 1 d . . .
H40 H -0.4399 0.0754 0.1678 0.135 Uiso 1 1 calc R . .
C41 C -0.3533(7) -0.0030(4) 0.2250(5) 0.111(2) Uiso 1 1 d . . .
H41 H -0.4079 -0.0115 0.2559 0.133 Uiso 1 1 calc R . .
C42 C -0.2680(6) -0.0403(4) 0.2355(4) 0.112(2) Uiso 1 1 d . . .
H42 H -0.2587 -0.0723 0.2752 0.134 Uiso 1 1 calc R . .
C43 C -0.1873(6) -0.0330(3) 0.1867(3) 0.0856(18) Uani 1 1 d . . .
H43 H -0.1267 -0.0623 0.1911 0.103 Uiso 1 1 calc R . .

loop_
_atom_site_aniso_label
_atom_site_aniso_U_11
_atom_site_aniso_U_22
_atom_site_aniso_U_33
_atom_site_aniso_U_23
_atom_site_aniso_U_13
_atom_site_aniso_U_12
Mn1 0.0462(4) 0.0509(5) 0.0384(3) -0.0076(3) 0.0135(3) -0.0014(3)
Mn2 0.0537(5) 0.0537(5) 0.0498(4) -0.0100(4) 0.0189(3) -0.0067(4)
O1 0.061(2) 0.054(2) 0.0490(18) -0.0068(16) 0.0178(16) -0.0060(17)
O2 0.0522(19) 0.053(2) 0.0460(17) -0.0020(16) 0.0163(14) 0.0008(16)
O3 0.061(2) 0.064(2) 0.066(2) -0.0217(19) 0.0299(17) -0.0143(18)
O4 0.062(2) 0.104(3) 0.077(2) -0.050(2) 0.0359(19) -0.027(2)
O5 0.061(2) 0.087(3) 0.058(2) 0.011(2) 0.0019(18) 0.004(2)
O6 0.096(3) 0.064(3) 0.070(2) 0.005(2) 0.029(2) 0.005(2)
O7 0.066(2) 0.078(3) 0.086(3) -0.038(2) 0.0099(19) 0.004(2)
O8 0.066(2) 0.070(3) 0.059(2) -0.0081(19) 0.0223(17) -0.0182(19)
N1 0.057(3) 0.059(3) 0.050(2) -0.010(2) 0.0016(19) -0.004(2)
N2 0.058(2) 0.045(3) 0.050(2) -0.0037(19) 0.0205(19) 0.008(2)
C1 0.068(4) 0.056(4) 0.057(3) -0.018(3) 0.025(3) -0.016(3)
C2 0.098(5) 0.072(4) 0.063(3) -0.014(3) 0.033(3) -0.027(4)
C3 0.124(6) 0.104(6) 0.064(4) 0.012(4) 0.035(4) -0.010(4)
C4 0.126(6) 0.110(6) 0.087(5) -0.024(4) 0.051(5) -0.064(5)
C5 0.098(6) 0.132(7) 0.109(6) -0.034(5) 0.040(5) -0.062(5)
C6 0.120(7) 0.309(14) 0.160(8) -0.036(8) 0.046(6) -0.138(8)
C7 0.065(4) 0.128(6) 0.096(5) -0.032(5) 0.012(3) -0.044(4)
C8 0.069(4) 0.070(4) 0.066(3) -0.021(3) 0.015(3) -0.016(3)
C9 0.073(4) 0.077(4) 0.055(3) -0.011(3) -0.003(3) -0.014(3)
C10 0.061(4) 0.098(5) 0.087(4) -0.009(4) -0.001(3) 0.015(3)
C11 0.078(4) 0.073(4) 0.040(3) -0.005(3) 0.003(2) -0.010(3)
C12 0.087(4) 0.066(4) 0.046(3) -0.010(3) 0.028(3) -0.002(3)
C13 0.093(4) 0.049(3) 0.083(4) 0.002(3) 0.045(3) 0.019(3)
C14 0.055(3) 0.059(3) 0.050(3) 0.001(2) 0.024(2) 0.005(3)
C15 0.052(3) 0.046(3) 0.044(2) 0.002(2) 0.012(2) -0.004(2)
C16 0.084(4) 0.059(4) 0.046(3) 0.002(3) 0.014(3) -0.009(3)
C17 0.105(5) 0.056(4) 0.052(3) 0.002(3) 0.008(3) -0.011(3)
C18 0.177(7) 0.067(5) 0.067(4) 0.023(3) 0.018(4) -0.012(5)
C19 0.095(4) 0.046(4) 0.067(3) 0.004(3) -0.015(3) 0.009(3)
C20 0.065(3) 0.052(3) 0.054(3) -0.001(3) -0.002(3) 0.011(3)
C21 0.079(4) 0.063(4) 0.092(4) -0.010(3) 0.008(3) 0.028(3)
C22 0.047(3) 0.046(3) 0.045(2) -0.002(2) 0.003(2) 0.000(2)
C23 0.054(3) 0.066(4) 0.047(3) -0.017(3) 0.018(2) -0.008(3)
C24 0.049(3) 0.070(4) 0.044(2) -0.005(3) 0.017(2) -0.006(3)
C25 0.062(3) 0.074(4) 0.073(3) -0.009(3) 0.029(3) -0.008(3)
C26 0.059(4) 0.089(5) 0.100(4) -0.005(4) 0.028(3) -0.019(3)
C27 0.059(4) 0.104(5) 0.097(4) 0.010(4) 0.039(3) 0.005(4)
C28 0.071(4) 0.097(5) 0.091(4) -0.014(4) 0.042(3) 0.010(4)
C29 0.056(3) 0.084(4) 0.070(3) -0.012(3) 0.030(3) -0.001(3)
C30 0.049(3) 0.068(4) 0.054(3) 0.008(3) 0.018(2) -0.012(3)
C31 0.048(3) 0.070(4) 0.047(3) 0.010(3) 0.016(2) -0.003(3)
C32 0.049(3) 0.115(5) 0.052(3) 0.014(3) 0.011(3) -0.011(3)
C33 0.064(4) 0.173(8) 0.066(4) 0.027(5) 0.007(3) 0.003(5)
C34 0.081(5) 0.150(8) 0.099(6) 0.057(6) 0.016(5) 0.037(6)
C35 0.103(6) 0.100(6) 0.108(5) 0.033(5) 0.025(5) 0.024(5)
C36 0.074(4) 0.081(5) 0.061(3) 0.011(3) 0.011(3) 0.003(3)
C37 0.060(3) 0.060(4) 0.050(3) -0.019(3) 0.013(3) -0.011(3)
C38 0.063(3) 0.049(3) 0.053(3) -0.009(3) 0.021(2) -0.017(3)
C39 0.075(4) 0.086(5) 0.079(4) -0.011(3) 0.033(3) 0.002(4)
C40 0.080(5) 0.121(6) 0.142(6) -0.062(6) 0.032(4) 0.021(4)
C43 0.116(5) 0.066(4) 0.077(4) -0.011(3) 0.025(4) -0.026(4)

loop_
_atom_type_symbol
_atom_type_description
_atom_type_scat_dispersion_real
_atom_type_scat_dispersion_imag
_atom_type_scat_source
C C 0.0033 0.0016 'International Tables Vol C Tables 4.2.6.8 and 6.1.1.4'
H H 0.0000 0.0000 'International Tables Vol C Tables 4.2.6.8 and 6.1.1.4'
N N 0.0061 0.0033 'International Tables Vol C Tables 4.2.6.8 and 6.1.1.4'
O O 0.0106 0.0060 'International Tables Vol C Tables 4.2.6.8 and 6.1.1.4'
Mn Mn 0.3368 0.7283 'International Tables Vol C Tables 4.2.6.8 and 6.1.1.4'

loop_
_geom_angle_atom_site_label_1
_geom_angle_atom_site_label_2
_geom_angle_atom_site_label_3
_geom_angle
_geom_angle_site_symmetry_1
_geom_angle_site_symmetry_3
_geom_angle_publ_flag
O1 Mn1 O2 179.25(12) . . ?
O1 Mn1 O3 89.62(13) . . ?
O2 Mn1 O3 89.88(13) . . ?
O1 Mn1 O5 89.48(14) . . ?
O2 Mn1 O5 90.03(13) . . ?
O3 Mn1 O5 97.75(14) . . ?
O1 Mn1 N2 89.60(13) . . ?
O2 Mn1 N2 90.96(13) . . ?
O3 Mn1 N2 173.51(14) . . ?
O5 Mn1 N2 88.68(13) . . ?
O1 Mn1 N1 84.65(14) . . ?
O2 Mn1 N1 95.94(14) . . ?
O3 Mn1 N1 92.90(14) . . ?
O5 Mn1 N1 167.81(14) . . ?
N2 Mn1 N1 80.62(14) . . ?
O7 Mn2 O6 106.01(16) . . ?
O7 Mn2 O8 100.41(14) . . ?
O6 Mn2 O8 90.88(15) . . ?
O7 Mn2 O4 87.35(14) . . ?
O6 Mn2 O4 97.09(15) . . ?
O8 Mn2 O4 166.96(14) . . ?
O7 Mn2 O2 140.23(14) . . ?
O6 Mn2 O2 113.12(14) . . ?
O8 Mn2 O2 86.14(11) . . ?
O4 Mn2 O2 81.24(12) . . ?
C1 O1 Mn1 119.1(3) . . ?
C22 O2 Mn1 126.2(3) . . ?
C22 O2 Mn2 118.2(3) . . ?
Mn1 O2 Mn2 110.15(13) . . ?
C23 O3 Mn1 134.6(3) . . ?
C23 O4 Mn2 131.4(3) . . ?
C30 O5 Mn1 148.3(4) . . ?
C30 O6 Mn2 114.8(3) . . ?
C37 O7 Mn2 135.7(3) 3 . ?
C37 O8 Mn2 118.9(3) . . ?
C10 N1 C11 110.2(4) . . ?
C10 N1 C9 109.8(4) . . ?
C11 N1 C9 109.3(4) . . ?
C10 N1 Mn1 111.7(3) . . ?
C11 N1 Mn1 103.6(3) . . ?
C9 N1 Mn1 112.1(3) . . ?
C13 N2 C14 106.8(4) . . ?
C13 N2 C12 108.5(4) . . ?
C14 N2 C12 111.6(4) . . ?
C13 N2 Mn1 111.2(3) . . ?
C14 N2 Mn1 108.5(3) . . ?
C12 N2 Mn1 110.2(3) . . ?
O1 C1 C8 120.2(5) . . ?
O1 C1 C2 119.5(5) . . ?
C8 C1 C2 120.3(5) . . ?
C4 C2 C1 116.9(6) . . ?
C4 C2 C3 124.2(6) . . ?
C1 C2 C3 118.9(5) . . ?
C5 C4 C2 123.3(6) . . ?
C4 C5 C7 118.7(6) . . ?
C4 C5 C6 120.5(8) . . ?
C7 C5 C6 120.7(8) . . ?
C5 C7 C8 121.0(7) . . ?
C7 C8 C1 119.7(6) . . ?
C7 C8 C9 122.7(6) . . ?
C1 C8 C9 117.3(5) . . ?
N1 C9 C8 114.5(4) . . ?
N1 C11 C12 111.6(4) . . ?
N2 C12 C11 113.6(4) . . ?
N2 C14 C15 114.2(4) . . ?
C16 C15 C22 119.7(5) . . ?
C16 C15 C14 121.8(4) . . ?
C22 C15 C14 118.6(4) . . ?
C17 C16 C15 122.0(5) . . ?
C16 C17 C19 117.5(5) . . ?
C16 C17 C18 121.5(6) . . ?
C19 C17 C18 121.0(6) . . ?
C17 C19 C20 123.5(5) . . ?
C22 C20 C19 116.9(5) . . ?
C22 C20 C21 121.4(5) . . ?
C19 C20 C21 121.6(5) . . ?
O2 C22 C20 120.1(4) . . ?
O2 C22 C15 119.4(4) . . ?
C20 C22 C15 120.4(4) . . ?
O4 C23 O3 125.9(4) . . ?
O4 C23 C24 117.0(4) . . ?
O3 C23 C24 117.1(4) . . ?
C29 C24 C25 119.2(5) . . ?
C29 C24 C23 121.0(5) . . ?
C25 C24 C23 119.8(5) . . ?
C24 C25 C26 120.3(5) . . ?
C27 C26 C25 119.7(5) . . ?
C28 C27 C26 120.0(5) . . ?
C27 C28 C29 120.3(6) . . ?
C24 C29 C28 120.6(5) . . ?
O6 C30 O5 123.8(5) . . ?
O6 C30 C31 118.6(5) . . ?
O5 C30 C31 117.6(5) . . ?
C36 C31 C32 119.6(5) . . ?
C36 C31 C30 120.6(5) . . ?
C32 C31 C30 119.8(5) . . ?
C31 C32 C33 118.8(6) . . ?
C34 C33 C32 119.6(7) . . ?
C35 C34 C33 121.8(7) . . ?
C34 C35 C36 118.6(8) . . ?
C31 C36 C35 121.4(6) . . ?
O8 C37 O7 122.6(5) . 3 ?
O8 C37 C38 118.7(5) . . ?
O7 C37 C38 118.7(5) 3 . ?
C39 C38 C43 119.5(5) . . ?
C39 C38 C37 120.8(5) . . ?
C43 C38 C37 119.7(5) . . ?
C38 C39 C40 119.6(6) . . ?
C41 C40 C39 114.4(6) . . ?
C42 C41 C40 127.2(8) . . ?
C41 C42 C43 119.0(8) . . ?
C38 C43 C42 120.1(7) . . ?

loop_
_geom_bond_atom_site_label_1
_geom_bond_atom_site_label_2
_geom_bond_distance
_geom_bond_site_symmetry_2
_geom_bond_publ_flag
Mn1 Mn2 3.434(12) . ?
Mn1 Mn1 10.515(12) 1_555 ?
Mn1 Mn2 7.240(13) 1_555 ?
Mn2 Mn2 4.224(20) 1_555 ?
Mn1 O1 1.858(3) . ?
Mn1 O2 1.921(3) . ?
Mn1 O3 1.971(3) . ?
Mn1 O5 2.159(3) . ?
Mn1 N2 2.160(3) . ?
Mn1 N1 2.336(4) . ?
Mn2 O7 2.064(3) . ?
Mn2 O6 2.098(4) . ?
Mn2 O8 2.112(3) . ?
Mn2 O4 2.127(3) . ?
Mn2 O2 2.260(3) . ?
O1 C1 1.348(5) . ?
O2 C22 1.368(5) . ?
O3 C23 1.258(5) . ?
O4 C23 1.251(5) . ?
O5 C30 1.260(6) . ?
O6 C30 1.259(6) . ?
O7 C37 1.270(6) 3 ?
O8 C37 1.245(6) . ?
N1 C10 1.472(6) . ?
N1 C11 1.477(6) . ?
N1 C9 1.486(6) . ?
N2 C13 1.485(6) . ?
N2 C14 1.487(6) . ?
N2 C12 1.497(6) . ?
C1 C8 1.393(7) . ?
C1 C2 1.421(7) . ?
C2 C4 1.388(8) . ?
C2 C3 1.489(8) . ?
C4 C5 1.370(10) . ?
C5 C7 1.381(9) . ?
C5 C6 1.533(9) . ?
C7 C8 1.386(7) . ?
C8 C9 1.501(7) . ?
C11 C12 1.509(7) . ?
C14 C15 1.500(6) . ?
C15 C16 1.376(6) . ?
C15 C22 1.396(6) . ?
C16 C17 1.366(7) . ?
C17 C19 1.376(7) . ?
C17 C18 1.510(7) . ?
C19 C20 1.401(7) . ?
C20 C22 1.388(6) . ?
C20 C21 1.524(7) . ?
C23 C24 1.501(6) . ?
C24 C29 1.369(7) . ?
C24 C25 1.376(7) . ?
C25 C26 1.387(7) . ?
C26 C27 1.369(8) . ?
C27 C28 1.364(8) . ?
C28 C29 1.375(6) . ?
C30 C31 1.489(7) . ?
C31 C36 1.367(7) . ?
C31 C32 1.376(7) . ?
C32 C33 1.395(9) . ?
C33 C34 1.368(10) . ?
C34 C35 1.342(10) . ?
C35 C36 1.379(8) . ?
C37 O7 1.270(6) 3 ?
C37 C38 1.482(6) . ?
C38 C39 1.369(7) . ?
C38 C43 1.388(7) . ?
C39 C40 1.454(8) . ?
C40 C41 1.387(9) . ?
C41 C42 1.255(9) . ?
C42 C43 1.398(8) . ?

loop_
_geom_torsion_atom_site_label_1
_geom_torsion_atom_site_label_2
_geom_torsion_atom_site_label_3
_geom_torsion_atom_site_label_4
_geom_torsion
_geom_torsion_site_symmetry_1
_geom_torsion_site_symmetry_2
_geom_torsion_site_symmetry_3
_geom_torsion_site_symmetry_4
_geom_torsion_publ_flag
O2 Mn1 O1 C1 -82(10) . . . . ?
O3 Mn1 O1 C1 -34.0(3) . . . . ?
O5 Mn1 O1 C1 -131.8(3) . . . . ?
N2 Mn1 O1 C1 139.6(3) . . . . ?
N1 Mn1 O1 C1 58.9(3) . . . . ?
O1 Mn1 O2 C22 -168(80) . . . . ?
O3 Mn1 O2 C22 143.8(3) . . . . ?
O5 Mn1 O2 C22 -118.4(3) . . . . ?
N2 Mn1 O2 C22 -29.7(3) . . . . ?
N1 Mn1 O2 C22 50.9(3) . . . . ?
O1 Mn1 O2 Mn2 -15(10) . . . . ?
O3 Mn1 O2 Mn2 -63.09(15) . . . . ?
O5 Mn1 O2 Mn2 34.67(14) . . . . ?
N2 Mn1 O2 Mn2 123.35(15) . . . . ?
N1 Mn1 O2 Mn2 -155.99(14) . . . . ?
O7 Mn2 O2 C22 -60.2(4) . . . . ?
O6 Mn2 O2 C22 130.7(3) . . . . ?
O8 Mn2 O2 C22 41.4(3) . . . . ?
O4 Mn2 O2 C22 -135.3(3) . . . . ?
O7 Mn2 O2 Mn1 144.26(18) . . . . ?
O6 Mn2 O2 Mn1 -24.78(18) . . . . ?
O8 Mn2 O2 Mn1 -114.09(16) . . . . ?
O4 Mn2 O2 Mn1 69.23(16) . . . . ?
O1 Mn1 O3 C23 -162.2(5) . . . . ?
O2 Mn1 O3 C23 17.3(5) . . . . ?
O5 Mn1 O3 C23 -72.7(5) . . . . ?
N2 Mn1 O3 C23 114.8(12) . . . . ?
N1 Mn1 O3 C23 113.2(5) . . . . ?
O7 Mn2 O4 C23 -178.7(5) . . . . ?
O6 Mn2 O4 C23 75.5(5) . . . . ?
O8 Mn2 O4 C23 -51.8(10) . . . . ?
O2 Mn2 O4 C23 -37.0(5) . . . . ?
O1 Mn1 O5 C30 120.0(7) . . . . ?
O2 Mn1 O5 C30 -59.5(6) . . . . ?
O3 Mn1 O5 C30 30.4(7) . . . . ?
N2 Mn1 O5 C30 -150.4(7) . . . . ?
N1 Mn1 O5 C30 -178.9(7) . . . . ?
O7 Mn2 O6 C30 177.8(3) . . . . ?
O8 Mn2 O6 C30 76.7(3) . . . . ?
O4 Mn2 O6 C30 -92.9(3) . . . . ?
O2 Mn2 O6 C30 -9.4(4) . . . . ?
O6 Mn2 O7 C37 147.7(5) . . . 3 ?
O8 Mn2 O7 C37 -118.4(5) . . . 3 ?
O4 Mn2 O7 C37 51.1(5) . . . 3 ?
O2 Mn2 O7 C37 -21.9(6) . . . 3 ?
O7 Mn2 O8 C37 56.8(4) . . . . ?
O6 Mn2 O8 C37 163.2(3) . . . . ?
O4 Mn2 O8 C37 -69.0(8) . . . . ?
O2 Mn2 O8 C37 -83.7(3) . . . . ?
O1 Mn1 N1 C10 -130.1(4) . . . . ?
O2 Mn1 N1 C10 49.4(4) . . . . ?
O3 Mn1 N1 C10 -40.7(4) . . . . ?
O5 Mn1 N1 C10 168.4(6) . . . . ?
N2 Mn1 N1 C10 139.4(4) . . . . ?
O1 Mn1 N1 C11 111.3(3) . . . . ?
O2 Mn1 N1 C11 -69.2(3) . . . . ?
O3 Mn1 N1 C11 -159.3(3) . . . . ?
O5 Mn1 N1 C11 49.8(8) . . . . ?
N2 Mn1 N1 C11 20.8(3) . . . . ?
O1 Mn1 N1 C9 -6.4(3) . . . . ?
O2 Mn1 N1 C9 173.1(3) . . . . ?
O3 Mn1 N1 C9 82.9(3) . . . . ?
O5 Mn1 N1 C9 -68.0(8) . . . . ?
N2 Mn1 N1 C9 -96.9(3) . . . . ?
O1 Mn1 N2 C13 40.0(3) . . . . ?
O2 Mn1 N2 C13 -139.5(3) . . . . ?
O3 Mn1 N2 C13 123.1(12) . . . . ?
O5 Mn1 N2 C13 -49.5(3) . . . . ?
N1 Mn1 N2 C13 124.7(3) . . . . ?
O1 Mn1 N2 C14 157.2(3) . . . . ?
O2 Mn1 N2 C14 -22.3(3) . . . . ?
O3 Mn1 N2 C14 -119.7(12) . . . . ?
O5 Mn1 N2 C14 67.7(3) . . . . ?
N1 Mn1 N2 C14 -118.1(3) . . . . ?
O1 Mn1 N2 C12 -80.3(3) . . . . ?
O2 Mn1 N2 C12 100.2(3) . . . . ?
O3 Mn1 N2 C12 2.7(14) . . . . ?
O5 Mn1 N2 C12 -169.8(3) . . . . ?
N1 Mn1 N2 C12 4.3(3) . . . . ?
Mn1 O1 C1 C8 -64.7(5) . . . . ?
Mn1 O1 C1 C2 116.2(4) . . . . ?
O1 C1 C2 C4 178.1(5) . . . . ?
C8 C1 C2 C4 -1.0(8) . . . . ?
O1 C1 C2 C3 -1.2(8) . . . . ?
C8 C1 C2 C3 179.7(5) . . . . ?
C1 C2 C4 C5 1.0(10) . . . . ?
C3 C2 C4 C5 -179.7(7) . . . . ?
C2 C4 C5 C7 -0.2(12) . . . . ?
C2 C4 C5 C6 177.4(7) . . . . ?
C4 C5 C7 C8 -0.7(11) . . . . ?
C6 C5 C7 C8 -178.3(7) . . . . ?
C5 C7 C8 C1 0.7(9) . . . . ?
C5 C7 C8 C9 -173.1(6) . . . . ?
O1 C1 C8 C7 -178.9(5) . . . . ?
C2 C1 C8 C7 0.2(8) . . . . ?
O1 C1 C8 C9 -4.8(7) . . . . ?
C2 C1 C8 C9 174.3(5) . . . . ?
C10 N1 C9 C8 81.8(6) . . . . ?
C11 N1 C9 C8 -157.2(5) . . . . ?
Mn1 N1 C9 C8 -42.9(5) . . . . ?
C7 C8 C9 N1 -126.9(6) . . . . ?
C1 C8 C9 N1 59.1(7) . . . . ?
C10 N1 C11 C12 -162.7(4) . . . . ?
C9 N1 C11 C12 76.6(5) . . . . ?
Mn1 N1 C11 C12 -43.0(4) . . . . ?
C13 N2 C12 C11 -152.0(4) . . . . ?
C14 N2 C12 C11 90.5(5) . . . . ?
Mn1 N2 C12 C11 -30.1(5) . . . . ?
N1 C11 C12 N2 52.1(6) . . . . ?
C13 N2 C14 C15 -175.7(4) . . . . ?
C12 N2 C14 C15 -57.3(5) . . . . ?
Mn1 N2 C14 C15 64.3(4) . . . . ?
N2 C14 C15 C16 120.3(5) . . . . ?
N2 C14 C15 C22 -60.0(5) . . . . ?
C22 C15 C16 C17 -2.2(8) . . . . ?
C14 C15 C16 C17 177.4(5) . . . . ?
C15 C16 C17 C19 1.5(8) . . . . ?
C15 C16 C17 C18 -177.8(5) . . . . ?
C16 C17 C19 C20 -0.2(8) . . . . ?
C18 C17 C19 C20 179.1(5) . . . . ?
C17 C19 C20 C22 -0.3(8) . . . . ?
C17 C19 C20 C21 -177.5(5) . . . . ?
Mn1 O2 C22 C20 -136.3(4) . . . . ?
Mn2 O2 C22 C20 72.6(5) . . . . ?
Mn1 O2 C22 C15 45.7(5) . . . . ?
Mn2 O2 C22 C15 -105.5(4) . . . . ?
C19 C20 C22 O2 -178.5(4) . . . . ?
C21 C20 C22 O2 -1.3(7) . . . . ?
C19 C20 C22 C15 -0.4(7) . . . . ?
C21 C20 C22 C15 176.7(4) . . . . ?
C16 C15 C22 O2 179.7(4) . . . . ?
C14 C15 C22 O2 0.0(6) . . . . ?
C16 C15 C22 C20 1.7(7) . . . . ?
C14 C15 C22 C20 -178.0(4) . . . . ?
Mn2 O4 C23 O3 -3.2(8) . . . . ?
Mn2 O4 C23 C24 175.2(3) . . . . ?
Mn1 O3 C23 O4 20.7(8) . . . . ?
Mn1 O3 C23 C24 -157.8(3) . . . . ?
O4 C23 C24 C29 -9.4(7) . . . . ?
O3 C23 C24 C29 169.2(5) . . . . ?
O4 C23 C24 C25 169.8(5) . . . . ?
O3 C23 C24 C25 -11.6(7) . . . . ?
C29 C24 C25 C26 0.3(8) . . . . ?
C23 C24 C25 C26 -178.9(5) . . . . ?
C24 C25 C26 C27 -1.3(9) . . . . ?
C25 C26 C27 C28 1.6(9) . . . . ?
C26 C27 C28 C29 -0.9(10) . . . . ?
C25 C24 C29 C28 0.4(8) . . . . ?
C23 C24 C29 C28 179.6(5) . . . . ?
C27 C28 C29 C24 -0.1(9) . . . . ?
Mn2 O6 C30 O5 14.5(6) . . . . ?
Mn2 O6 C30 C31 -163.0(3) . . . . ?
Mn1 O5 C30 O6 27.4(9) . . . . ?
Mn1 O5 C30 C31 -155.0(5) . . . . ?
O6 C30 C31 C36 -171.5(4) . . . . ?
O5 C30 C31 C36 10.8(7) . . . . ?
O6 C30 C31 C32 8.5(6) . . . . ?
O5 C30 C31 C32 -169.2(4) . . . . ?
C36 C31 C32 C33 0.0(7) . . . . ?
C30 C31 C32 C33 180.0(5) . . . . ?
C31 C32 C33 C34 -2.1(9) . . . . ?
C32 C33 C34 C35 3.5(11) . . . . ?
C33 C34 C35 C36 -2.7(11) . . . . ?
C32 C31 C36 C35 0.8(8) . . . . ?
C30 C31 C36 C35 -179.2(5) . . . . ?
C34 C35 C36 C31 0.5(9) . . . . ?
Mn2 O8 C37 O7 -13.9(6) . . . 3 ?
Mn2 O8 C37 C38 164.4(3) . . . . ?
O8 C37 C38 C39 18.6(7) . . . . ?
O7 C37 C38 C39 -163.1(5) 3 . . . ?
O8 C37 C38 C43 -161.5(5) . . . . ?
O7 C37 C38 C43 16.8(7) 3 . . . ?
C43 C38 C39 C40 -2.6(8) . . . . ?
C37 C38 C39 C40 177.3(5) . . . . ?
C38 C39 C40 C41 3.0(9) . . . . ?
C39 C40 C41 C42 0.7(12) . . . . ?
C40 C41 C42 C43 -4.6(13) . . . . ?
C39 C38 C43 C42 -1.2(8) . . . . ?
C37 C38 C43 C42 178.8(5) . . . . ?
C41 C42 C43 C38 4.8(10) . . . . ?
